data_4507510
loop_
_publ_author_name
'Zhou, Jing-Min'
'Shi, Wei'
'Xu, Na'
'Cheng, Peng'

_publ_section_title
;
 A New Family of 4f-3d Heterometallic Metal--Organic Frameworks with
 2,2&#x2032;-Bipyridine-3,3&#x2032;-dicarboxylic Acid: Syntheses,
 Structures and Magnetic Properties
;
_journal_issue 3
_journal_name_full 'Crystal Growth &amp; Design'
_journal_page_first 1218
_journal_paper_doi 10.1021/cg301668g
_journal_volume 13
_journal_year 2013
_chemical_formula_moiety 'C48 H36 Co N8 O22 Sm2, 7(H2O)'
_chemical_formula_sum 'C48 H50 Co N8 O29 Sm2'
_chemical_formula_weight 1562.60
_chemical_name_systematic
;
 ? 
;
_space_group_crystal_system tetragonal
_space_group_IT_number 88
_space_group_name_Hall '-I 4ad'
_space_group_name_H-M_alt 'I 41/a'
_symmetry_space_group_name_Hall '-I 4ad'
_symmetry_space_group_name_H-M 'I 41/a :2'
_atom_sites_solution_hydrogens geom
_atom_sites_solution_primary direct
_atom_sites_solution_secondary difmap
_audit_creation_method
;
  Olex2 1.1
  (compiled 2011.11.01 svn.r2039, GUI svn.r3906)
;
_cell_angle_alpha 90.00
_cell_angle_beta 90.00
_cell_angle_gamma 90.00
_cell_formula_units_Z 16
_cell_length_a 45.9697(10)
_cell_length_b 45.9697(10)
_cell_length_c 11.1834(3)
_cell_measurement_reflns_used 7876
_cell_measurement_temperature 293(2)
_cell_measurement_theta_max 29.2447
_cell_measurement_theta_min 2.4176
_cell_volume 23632.9(10)
_computing_cell_refinement
;
CrysAlisPro, Oxford Diffraction Ltd.,
Version 1.171.34.44 (release 25-10-2010 CrysAlis171 .NET)
(compiled Oct 25 2010,18:11:34)
;
_computing_data_collection
;
CrysAlisPro, Oxford Diffraction Ltd.,
Version 1.171.34.44 (release 25-10-2010 CrysAlis171 .NET)
(compiled Oct 25 2010,18:11:34)
;
_computing_data_reduction
;
CrysAlisPro, Oxford Diffraction Ltd.,
Version 1.171.34.44 (release 25-10-2010 CrysAlis171 .NET)
(compiled Oct 25 2010,18:11:34)
;
_computing_molecular_graphics
;
O. V. Dolomanov, L. J. Bourhis, R. J. Gildea, J. A. K. Howard and H. Puschmann,
OLEX2: a complete structure solution, refinement and analysis program.
J. Appl. Cryst. (2009). 42, 339-341.
;
_computing_publication_material
;
O. V. Dolomanov, L. J. Bourhis, R. J. Gildea, J. A. K. Howard and H. Puschmann,
OLEX2: a complete structure solution, refinement and analysis program.
J. Appl. Cryst. (2009). 42, 339-341.
;
_computing_structure_refinement
;
XL, G.M. Sheldrick, Acta Cryst.
(2008). A64, 112-122
;
_computing_structure_solution 'SHELXS-97 (Sheldrick, 1990)'
_diffrn_ambient_temperature 293(2)
_diffrn_detector_area_resol_mean 16.2116
_diffrn_measured_fraction_theta_full 0.998
_diffrn_measured_fraction_theta_max 0.998
_diffrn_measurement_details
;
  1 omega   53.00   79.25   0.7500   75.0000
omega____ theta____ kappa____ phi______ frames
    -       18.1935 -134.0000 -173.0000 35

  2 omega  -91.00   -4.00   0.7500   75.0000
omega____ theta____ kappa____ phi______ frames
    -      -18.8185  -37.0000  -90.0000 116
;
_diffrn_measurement_device_type 'SuperNova, Single source at offset), Eos'
_diffrn_measurement_method '\w scans'
_diffrn_orient_matrix_UB_11 0.0097292000
_diffrn_orient_matrix_UB_12 0.0119013000
_diffrn_orient_matrix_UB_13 -0.0055175000
_diffrn_orient_matrix_UB_21 0.0117875000
_diffrn_orient_matrix_UB_22 -0.0098230000
_diffrn_orient_matrix_UB_23 -0.0063156000
_diffrn_orient_matrix_UB_31 -0.0020407000
_diffrn_orient_matrix_UB_32 -0.0000445000
_diffrn_orient_matrix_UB_33 -0.0629014000
_diffrn_radiation_monochromator mirror
_diffrn_radiation_type 'Mo K\a'
_diffrn_radiation_wavelength 0.7107
_diffrn_reflns_av_R_equivalents 0.0287
_diffrn_reflns_av_unetI/netI 0.0461
_diffrn_reflns_limit_h_max 45
_diffrn_reflns_limit_h_min -38
_diffrn_reflns_limit_k_max 27
_diffrn_reflns_limit_k_min -54
_diffrn_reflns_limit_l_max 12
_diffrn_reflns_limit_l_min -13
_diffrn_reflns_number 23046
_diffrn_reflns_theta_full 25.01
_diffrn_reflns_theta_max 25.01
_diffrn_reflns_theta_min 2.42
_diffrn_source 'SuperNova (Mo) X-ray Source'
_diffrn_source_current n/a
_diffrn_source_voltage n/a
_exptl_absorpt_coefficient_mu 2.335
_exptl_absorpt_correction_T_max 1.00000
_exptl_absorpt_correction_T_min 0.87690
_exptl_absorpt_correction_type multi-scan
_exptl_absorpt_process_details
;
CrysAlisPro, Oxford Diffraction Ltd.,
Version 1.171.34.44 (release 25-10-2010 CrysAlis171 .NET)
(compiled Oct 25 2010,18:11:34)
Empirical absorption correction using spherical harmonics,
 implemented in SCALE3 ABSPACK scaling algorithm.
;
_exptl_crystal_density_diffrn 1.741
_exptl_crystal_density_method 'not measured'
_exptl_crystal_F_000 12208
_exptl_crystal_size_max 0.20
_exptl_crystal_size_mid 0.10
_exptl_crystal_size_min 0.10
_platon_squeeze_details
;
;
_refine_diff_density_max 1.218
_refine_diff_density_min -0.636
_refine_diff_density_rms 0.118
_refine_ls_extinction_method none
_refine_ls_goodness_of_fit_ref 1.044
_refine_ls_hydrogen_treatment mixed
_refine_ls_matrix_type full
_refine_ls_number_parameters 812
_refine_ls_number_reflns 10409
_refine_ls_number_restraints 104
_refine_ls_restrained_S_all 1.066
_refine_ls_R_factor_all 0.0652
_refine_ls_R_factor_gt 0.0442
_refine_ls_shift/su_max 0.003
_refine_ls_shift/su_mean 0.000
_refine_ls_structure_factor_coef Fsqd
_refine_ls_weighting_details 'calc w=1/[\s^2^(Fo^2^)+(0.0485P)^2^+193.7162P] where P=(Fo^2^+2Fc^2^)/3'
_refine_ls_weighting_scheme calc
_refine_ls_wR_factor_gt 0.1144
_refine_ls_wR_factor_ref 0.1290
_reflns_number_gt 7654
_reflns_number_total 10409
_reflns_threshold_expression >2sigma(I)
_cod_data_source_file cg301668g_si_002.cif
_cod_data_source_block 4-Sm
_cod_original_cell_volume 23633.0(10)
_cod_database_code 4507510
_reflns_odcompleteness_completeness 99.74
_reflns_odcompleteness_iscentric 1
_reflns_odcompleteness_theta 26.32

loop_
_space_group_symop_id
_space_group_symop_operation_xyz
1 'x, y, z'
2 '-y+3/4, x+1/4, z+1/4'
3 '-x, -y+1/2, z'
4 'y+1/4, -x+1/4, z+1/4'
5 'x+1/2, y+1/2, z+1/2'
6 '-y+5/4, x+3/4, z+3/4'
7 '-x+1/2, -y+1, z+1/2'
8 'y+3/4, -x+3/4, z+3/4'
9 '-x, -y, -z'
10 'y-3/4, -x-1/4, -z-1/4'
11 'x, y-1/2, -z'
12 '-y-1/4, x-1/4, -z-1/4'
13 '-x+1/2, -y+1/2, -z+1/2'
14 'y-1/4, -x+1/4, -z+1/4'
15 'x+1/2, y, -z+1/2'
16 '-y+1/4, x+1/4, -z+1/4'

loop_
_atom_site_label
_atom_site_type_symbol
_atom_site_fract_x
_atom_site_fract_y
_atom_site_fract_z
_atom_site_U_iso_or_equiv
_atom_site_adp_type
_atom_site_occupancy
_atom_site_symmetry_multiplicity
_atom_site_calc_flag
_atom_site_refinement_flags
H18A H 0.6305(13) 0.455(3) -0.177(2) 0.14(5) Uiso 1 1 d D
C1 C 0.54355(16) 0.36536(13) 0.3534(6) 0.0290(15) Uani 1 1 d .
C2 C 0.52627(14) 0.36844(14) 0.2378(5) 0.0262(14) Uani 1 1 d .
C3 C 0.52900(15) 0.34753(15) 0.1508(6) 0.0324(16) Uani 1 1 d .
H3 H 0.5412 0.3317 0.1635 0.039 Uiso 1 1 calc R
C4 C 0.51385(14) 0.34985(15) 0.0449(6) 0.0317(16) Uani 1 1 d .
H4 H 0.5158 0.3358 -0.0146 0.038 Uiso 1 1 calc R
C5 C 0.49602(14) 0.37314(15) 0.0295(5) 0.0296(15) Uani 1 1 d .
H5 H 0.4858 0.3748 -0.0419 0.036 Uiso 1 1 calc R
C6 C 0.50800(12) 0.39189(13) 0.2148(5) 0.0211(13) Uani 1 1 d .
C7 C 0.50070(13) 0.41545(13) 0.3027(5) 0.0218(13) Uani 1 1 d .
C8 C 0.46211(15) 0.43970(17) 0.3877(6) 0.0414(19) Uani 1 1 d .
H8 H 0.4422 0.4435 0.3895 0.050 Uiso 1 1 calc R
C9 C 0.47943(15) 0.45345(17) 0.4693(7) 0.0432(19) Uani 1 1 d .
H9 H 0.4716 0.4653 0.5286 0.052 Uiso 1 1 calc R
C10 C 0.50928(15) 0.44909(16) 0.4603(6) 0.0364(17) Uani 1 1 d .
H10 H 0.5218 0.4588 0.5121 0.044 Uiso 1 1 calc R
C11 C 0.52043(13) 0.43042(13) 0.3745(5) 0.0225(14) Uani 1 1 d .
C12 C 0.55265(13) 0.42943(13) 0.3558(5) 0.0223(14) Uani 1 1 d .
C13 C 0.56274(14) 0.47251(14) -0.2604(6) 0.0272(15) Uani 1 1 d .
C14 C 0.54149(14) 0.49247(14) -0.1970(6) 0.0275(14) Uani 1 1 d .
C15 C 0.51198(14) 0.48577(15) -0.1992(6) 0.0343(16) Uani 1 1 d .
H15 H 0.5058 0.4680 -0.2301 0.041 Uiso 1 1 calc R
C16 C 0.49207(15) 0.50513(15) -0.1563(6) 0.0352(17) Uani 1 1 d .
H16 H 0.4724 0.5005 -0.1552 0.042 Uiso 1 1 calc R
C17 C 0.50140(14) 0.53148(15) -0.1150(6) 0.0314(16) Uani 1 1 d .
H17 H 0.4877 0.5450 -0.0896 0.038 Uiso 1 1 calc R
C18 C 0.54953(14) 0.51871(14) -0.1450(5) 0.0256(14) Uani 1 1 d .
C19 C 0.57973(14) 0.52856(14) -0.1268(6) 0.0285(15) Uani 1 1 d .
C20 C 0.61132(14) 0.56752(15) -0.1477(6) 0.0325(16) Uani 1 1 d .
H20 H 0.6146 0.5867 -0.1707 0.039 Uiso 1 1 calc R
C21 C 0.63432(15) 0.55123(16) -0.1044(7) 0.0386(18) Uani 1 1 d .
H21 H 0.6529 0.5591 -0.1005 0.046 Uiso 1 1 calc R
C22 C 0.62915(14) 0.52356(15) -0.0675(7) 0.0360(17) Uani 1 1 d .
H22 H 0.6443 0.5126 -0.0363 0.043 Uiso 1 1 calc R
C23 C 0.60178(14) 0.51147(14) -0.0757(6) 0.0304(15) Uani 1 1 d .
C24 C 0.59596(16) 0.48248(15) -0.0164(6) 0.0342(17) Uani 1 1 d .
C25 C 0.64648(19) 0.45365(18) 0.4676(7) 0.0452(17) Uani 1 1 d U
C26 C 0.66806(19) 0.47032(19) 0.3870(7) 0.0537(15) Uani 1 1 d U
C27 C 0.6626(2) 0.4998(2) 0.3642(8) 0.0662(18) Uani 1 1 d U
H27 H 0.6457 0.5082 0.3937 0.079 Uiso 1 1 calc R
C28 C 0.6819(2) 0.5169(2) 0.2987(9) 0.074(2) Uani 1 1 d U
H28 H 0.6777 0.5360 0.2765 0.089 Uiso 1 1 calc R
C29 C 0.7078(2) 0.5030(2) 0.2692(9) 0.077(2) Uani 1 1 d U
H29 H 0.7223 0.5142 0.2340 0.092 Uiso 1 1 calc R
C30 C 0.69277(17) 0.4591(2) 0.3402(7) 0.0525(15) Uani 1 1 d U
C31 C 0.69937(16) 0.4275(2) 0.3445(7) 0.0490(14) Uani 1 1 d U
C32 C 0.7318(2) 0.3904(2) 0.3897(8) 0.0673(19) Uani 1 1 d U
H32 H 0.7492 0.3845 0.4244 0.081 Uiso 1 1 calc R
C33 C 0.71585(19) 0.3697(2) 0.3381(8) 0.0661(18) Uani 1 1 d U
H33 H 0.7222 0.3505 0.3348 0.079 Uiso 1 1 calc R
C34 C 0.68985(17) 0.3779(2) 0.2903(7) 0.0535(17) Uani 1 1 d U
H34 H 0.6776 0.3640 0.2573 0.064 Uiso 1 1 calc R
C35 C 0.68140(15) 0.40748(18) 0.2907(6) 0.0407(15) Uani 1 1 d U
C36 C 0.65406(15) 0.41554(15) 0.2281(6) 0.0303(15) Uani 1 1 d .
C37 C 0.62420(13) 0.38732(13) -0.1509(5) 0.0213(13) Uani 1 1 d .
C38 C 0.64287(13) 0.36059(13) -0.1318(5) 0.0227(14) Uani 1 1 d .
C39 C 0.66527(14) 0.36161(15) -0.0488(6) 0.0340(17) Uani 1 1 d .
H39 H 0.6669 0.3775 0.0023 0.041 Uiso 1 1 calc R
C40 C 0.68490(16) 0.33945(17) -0.0417(6) 0.0438(19) Uani 1 1 d .
H40 H 0.6992 0.3395 0.0172 0.053 Uiso 1 1 calc R
C41 C 0.68327(15) 0.31732(16) -0.1221(6) 0.0370(18) Uani 1 1 d .
H41 H 0.6977 0.3032 -0.1214 0.044 Uiso 1 1 calc R
C42 C 0.64082(13) 0.33569(13) -0.2033(5) 0.0217(13) Uani 1 1 d .
C43 C 0.61670(13) 0.32877(13) -0.2887(5) 0.0210(13) Uani 1 1 d .
C44 C 0.60636(15) 0.30903(14) -0.4735(6) 0.0301(15) Uani 1 1 d .
H44 H 0.6129 0.3007 -0.5444 0.036 Uiso 1 1 calc R
C45 C 0.57736(15) 0.31274(15) -0.4585(6) 0.0327(16) Uani 1 1 d .
H45 H 0.5643 0.3073 -0.5180 0.039 Uiso 1 1 calc R
C46 C 0.56776(15) 0.32467(14) -0.3534(6) 0.0331(16) Uani 1 1 d .
H46 H 0.5479 0.3271 -0.3406 0.040 Uiso 1 1 calc R
C47 C 0.58742(13) 0.33320(13) -0.2658(5) 0.0242(14) Uani 1 1 d .
C48 C 0.57553(13) 0.34606(14) -0.1499(6) 0.0254(14) Uani 1 1 d .
N1 N 0.62613(12) 0.31665(11) -0.3917(4) 0.0263(12) Uani 1 1 d .
N2 N 0.66169(11) 0.31499(11) -0.2022(5) 0.0274(12) Uani 1 1 d .
N3 N 0.72525(15) 0.4192(2) 0.3969(6) 0.0643(16) Uani 1 1 d U
N4 N 0.71351(16) 0.47501(18) 0.2873(7) 0.0673(17) Uani 1 1 d U
N5 N 0.47205(11) 0.42117(12) 0.3058(5) 0.0296(13) Uani 1 1 d .
N6 N 0.49256(11) 0.39377(11) 0.1128(4) 0.0237(12) Uani 1 1 d .
N7 N 0.52956(11) 0.53850(12) -0.1099(5) 0.0286(13) Uani 1 1 d .
N8 N 0.58464(11) 0.55671(11) -0.1576(5) 0.0268(12) Uani 1 1 d .
O1 O 0.53050(10) 0.36962(10) 0.4495(4) 0.0378(12) Uani 1 1 d .
O2 O 0.56972(10) 0.35885(10) 0.3424(4) 0.0351(11) Uani 1 1 d .
O3 O 0.56832(10) 0.43539(10) 0.4441(4) 0.0332(11) Uani 1 1 d .
O4 O 0.56132(9) 0.42406(10) 0.2522(4) 0.0312(11) Uani 1 1 d .
O5 O 0.55679(9) 0.41629(10) -0.0201(4) 0.0341(11) Uani 1 1 d .
H5A H 0.5579 0.3990 -0.0503 0.051 Uiso 1 1 d R
H5B H 0.5410 0.4175 0.0218 0.051 Uiso 1 1 d R
O6 O 0.60791(12) 0.46786(12) 0.2428(5) 0.0577(16) Uani 1 1 d .
H6A H 0.6240 0.4774 0.2221 0.086 Uiso 1 1 d R
H6B H 0.5932 0.4805 0.2399 0.086 Uiso 1 1 d R
O7 O 0.59269(11) 0.37382(10) 0.1298(4) 0.0411(13) Uani 1 1 d .
H7A H 0.5824 0.3700 0.1940 0.062 Uiso 1 1 d R
H7B H 0.5835 0.3667 0.0677 0.062 Uiso 1 1 d R
O8 O 0.63032(11) 0.40736(13) 0.2726(4) 0.0515(15) Uani 1 1 d .
O9 O 0.65479(11) 0.42910(12) 0.1327(4) 0.0444(13) Uani 1 1 d .
O10 O 0.57286(11) 0.47778(11) 0.0351(5) 0.0477(14) Uani 1 1 d .
O11 O 0.61665(11) 0.46412(10) -0.0215(4) 0.0404(12) Uani 1 1 d .
O12 O 0.61952(10) 0.40303(10) -0.0630(4) 0.0328(11) Uani 1 1 d .
O13 O 0.61595(10) 0.39176(9) -0.2562(4) 0.0298(11) Uani 1 1 d .
O14 O 0.55755(10) 0.39647(11) -0.3648(4) 0.0364(12) Uani 1 1 d .
H14A H 0.5548 0.3862 -0.4301 0.055 Uiso 1 1 d R
H14B H 0.5603 0.3843 -0.3052 0.055 Uiso 1 1 d R
O15 O 0.61154(10) 0.38677(10) -0.5175(4) 0.0340(11) Uani 1 1 d .
H15A H 0.5959 0.3753 -0.5322 0.051 Uiso 1 1 d R
H15B H 0.6185 0.3925 -0.5896 0.051 Uiso 1 1 d R
O16 O 0.57470(11) 0.48119(11) -0.3530(4) 0.0441(13) Uani 1 1 d .
O17 O 0.56670(11) 0.44715(10) -0.2219(4) 0.0398(12) Uani 1 1 d .
O18 O 0.63246(11) 0.45245(11) -0.2514(5) 0.0374(12) Uani 1 1 d D
H18B H 0.6508 0.4474 -0.2657 0.056 Uiso 1 1 d RD
O19 O 0.65455(13) 0.43241(13) 0.5278(5) 0.0581(16) Uani 1 1 d .
O20 O 0.62191(12) 0.46317(13) 0.4726(5) 0.0530(15) Uani 1 1 d .
O21 O 0.58562(10) 0.33608(11) -0.0546(4) 0.0379(12) Uani 1 1 d .
O22 O 0.55726(10) 0.36576(10) -0.1605(4) 0.0345(11) Uani 1 1 d .
Co1 Co 0.546482(18) 0.582575(19) -0.12904(8) 0.0249(2) Uani 1 1 d .
Sm1 Sm 0.599429(7) 0.425799(7) 0.10766(3) 0.02293(11) Uani 1 1 d .
Sm2 Sm 0.599395(7) 0.428601(7) -0.38933(3) 0.02211(11) Uani 1 1 d .
O30 O 0.6376(4) 0.3270(5) 0.2273(19) 0.149(8) Uani 0.50 1 d P
O26 O 0.5997(3) 0.2739(3) -0.7551(12) 0.212(6) Uani 1 1 d U
O24 O 0.4693(3) 0.3528(4) -0.2543(15) 0.258(7) Uani 1 1 d U
O27 O 0.6919(2) 0.4565(3) -0.2352(10) 0.166(4) Uani 1 1 d U
O23 O 0.7690(2) 0.5282(3) 0.0908(8) 0.151(4) Uani 1 1 d .
O28 O 0.6812(4) 0.4781(5) 0.007(2) 0.153(8) Uani 0.50 1 d P
O25 O 0.4973(3) 0.4142(3) -0.2576(11) 0.171(5) Uani 1 1 d .
O29 O 0.56722(18) 0.50409(16) 0.3825(7) 0.101(3) Uani 1 1 d .

loop_
_atom_site_aniso_label
_atom_site_aniso_U_11
_atom_site_aniso_U_22
_atom_site_aniso_U_33
_atom_site_aniso_U_23
_atom_site_aniso_U_13
_atom_site_aniso_U_12
C1 0.043(4) 0.016(3) 0.029(4) 0.003(3) -0.005(3) 0.005(3)
C2 0.028(4) 0.027(4) 0.024(3) -0.002(3) -0.001(3) 0.000(3)
C3 0.032(4) 0.026(4) 0.039(4) -0.007(3) 0.000(3) 0.004(3)
C4 0.030(4) 0.033(4) 0.032(4) -0.013(3) 0.002(3) -0.001(3)
C5 0.027(4) 0.041(4) 0.020(3) -0.007(3) 0.000(3) -0.006(3)
C6 0.016(3) 0.025(3) 0.023(3) -0.002(3) 0.002(3) -0.003(3)
C7 0.019(3) 0.025(3) 0.021(3) 0.001(3) -0.001(3) -0.001(3)
C8 0.023(4) 0.058(5) 0.043(4) -0.015(4) 0.000(3) 0.004(4)
C9 0.031(4) 0.058(5) 0.041(4) -0.018(4) 0.000(3) 0.014(4)
C10 0.034(4) 0.047(4) 0.028(4) -0.013(3) -0.007(3) 0.000(3)
C11 0.026(3) 0.023(3) 0.019(3) -0.001(3) 0.000(3) 0.004(3)
C12 0.023(3) 0.018(3) 0.027(3) 0.002(3) -0.003(3) 0.001(3)
C13 0.024(3) 0.024(4) 0.034(4) -0.007(3) -0.007(3) -0.007(3)
C14 0.028(4) 0.025(3) 0.029(3) -0.001(3) -0.003(3) -0.003(3)
C15 0.030(4) 0.031(4) 0.042(4) -0.007(3) -0.002(3) -0.007(3)
C16 0.023(4) 0.036(4) 0.046(4) 0.002(3) 0.003(3) -0.005(3)
C17 0.025(4) 0.038(4) 0.031(4) 0.000(3) 0.003(3) 0.002(3)
C18 0.024(3) 0.023(3) 0.030(3) 0.001(3) -0.004(3) -0.004(3)
C19 0.028(4) 0.026(4) 0.032(4) -0.006(3) 0.001(3) 0.002(3)
C20 0.028(4) 0.024(4) 0.045(4) -0.003(3) 0.002(3) -0.003(3)
C21 0.023(4) 0.038(4) 0.055(5) 0.006(4) 0.000(3) -0.003(3)
C22 0.024(4) 0.032(4) 0.052(5) 0.003(3) -0.007(3) 0.001(3)
C23 0.027(4) 0.025(3) 0.039(4) -0.003(3) -0.001(3) 0.003(3)
C24 0.038(4) 0.028(4) 0.036(4) -0.005(3) -0.013(3) -0.003(3)
C25 0.052(4) 0.045(4) 0.039(4) -0.007(3) 0.006(3) 0.004(3)
C26 0.051(3) 0.058(3) 0.051(3) -0.014(3) 0.016(3) -0.015(3)
C27 0.066(4) 0.063(4) 0.070(4) -0.013(3) 0.027(3) -0.018(3)
C28 0.075(4) 0.071(4) 0.075(4) -0.011(4) 0.029(4) -0.022(4)
C29 0.071(4) 0.083(4) 0.076(4) -0.006(4) 0.028(3) -0.027(4)
C30 0.041(3) 0.073(3) 0.043(3) -0.012(3) 0.016(3) -0.019(3)
C31 0.028(3) 0.083(3) 0.037(3) 0.001(3) 0.007(2) -0.004(3)
C32 0.039(3) 0.104(4) 0.059(4) 0.020(4) 0.002(3) 0.020(3)
C33 0.044(3) 0.092(4) 0.063(4) 0.021(4) 0.011(3) 0.024(3)
C34 0.037(3) 0.075(4) 0.049(3) 0.014(3) 0.013(3) 0.020(3)
C35 0.024(3) 0.067(4) 0.031(3) 0.007(3) 0.006(2) 0.014(3)
C36 0.034(4) 0.032(4) 0.025(4) -0.005(3) -0.003(3) 0.000(3)
C37 0.017(3) 0.019(3) 0.028(3) -0.001(3) 0.002(3) -0.006(3)
C38 0.026(3) 0.022(3) 0.020(3) 0.001(3) 0.005(3) 0.001(3)
C39 0.032(4) 0.039(4) 0.031(4) -0.009(3) -0.017(3) 0.003(3)
C40 0.042(4) 0.054(5) 0.035(4) -0.014(4) -0.019(3) 0.010(4)
C41 0.032(4) 0.041(4) 0.038(4) -0.006(3) -0.011(3) 0.017(3)
C42 0.023(3) 0.023(3) 0.019(3) -0.001(3) -0.001(3) 0.003(3)
C43 0.022(3) 0.020(3) 0.021(3) -0.001(3) -0.001(3) 0.006(3)
C44 0.041(4) 0.028(4) 0.021(3) -0.008(3) -0.006(3) 0.003(3)
C45 0.032(4) 0.034(4) 0.032(4) -0.005(3) -0.011(3) -0.001(3)
C46 0.026(4) 0.032(4) 0.042(4) -0.002(3) -0.003(3) -0.002(3)
C47 0.025(3) 0.024(3) 0.024(3) 0.000(3) -0.002(3) -0.002(3)
C48 0.019(3) 0.028(4) 0.029(4) -0.001(3) 0.003(3) -0.009(3)
N1 0.032(3) 0.025(3) 0.022(3) -0.003(2) -0.001(2) 0.005(2)
N2 0.027(3) 0.027(3) 0.028(3) -0.002(2) -0.002(2) 0.004(2)
N3 0.034(3) 0.106(4) 0.053(3) 0.008(3) 0.001(3) -0.002(3)
N4 0.057(3) 0.081(4) 0.064(3) -0.005(3) 0.023(3) -0.026(3)
N5 0.023(3) 0.039(3) 0.027(3) -0.005(3) 0.001(2) 0.004(3)
N6 0.018(3) 0.029(3) 0.024(3) -0.002(2) -0.001(2) -0.002(2)
N7 0.022(3) 0.027(3) 0.037(3) 0.000(2) -0.004(2) -0.001(2)
N8 0.025(3) 0.019(3) 0.037(3) 0.001(2) -0.001(2) 0.001(2)
O1 0.043(3) 0.044(3) 0.026(3) -0.002(2) -0.002(2) 0.004(2)
O2 0.034(3) 0.040(3) 0.031(3) 0.004(2) -0.006(2) 0.006(2)
O3 0.030(3) 0.040(3) 0.030(2) -0.001(2) -0.012(2) -0.003(2)
O4 0.027(2) 0.038(3) 0.028(2) -0.009(2) 0.006(2) -0.004(2)
O5 0.027(3) 0.039(3) 0.036(3) -0.006(2) 0.003(2) -0.001(2)
O6 0.048(3) 0.062(4) 0.063(4) -0.030(3) 0.008(3) -0.010(3)
O7 0.062(4) 0.031(3) 0.030(3) -0.001(2) 0.003(2) -0.003(3)
O8 0.032(3) 0.085(4) 0.037(3) 0.023(3) -0.012(2) -0.013(3)
O9 0.032(3) 0.067(4) 0.034(3) 0.014(3) -0.002(2) 0.003(3)
O10 0.032(3) 0.048(3) 0.063(4) 0.014(3) 0.000(3) -0.004(3)
O11 0.054(3) 0.029(3) 0.038(3) 0.003(2) 0.000(2) 0.010(2)
O12 0.037(3) 0.031(3) 0.031(3) -0.010(2) 0.008(2) 0.003(2)
O13 0.037(3) 0.024(2) 0.029(3) 0.0011(19) -0.009(2) 0.002(2)
O14 0.038(3) 0.044(3) 0.027(2) 0.003(2) -0.003(2) -0.007(2)
O15 0.038(3) 0.032(3) 0.032(3) -0.003(2) 0.000(2) 0.001(2)
O16 0.051(3) 0.038(3) 0.043(3) 0.006(2) 0.017(3) 0.000(3)
O17 0.048(3) 0.030(3) 0.041(3) 0.000(2) 0.011(2) 0.008(2)
O18 0.041(3) 0.038(3) 0.034(3) 0.003(2) -0.002(2) -0.007(2)
O19 0.060(4) 0.064(4) 0.050(3) 0.004(3) 0.005(3) 0.009(3)
O20 0.037(3) 0.081(4) 0.041(3) 0.007(3) -0.001(3) -0.017(3)
O21 0.040(3) 0.047(3) 0.027(3) 0.001(2) 0.000(2) 0.006(2)
O22 0.032(3) 0.037(3) 0.034(3) -0.001(2) 0.005(2) 0.009(2)
Co1 0.0209(4) 0.0237(5) 0.0299(5) -0.0022(4) -0.0063(4) -0.0004(4)
Sm1 0.02069(18) 0.02541(19) 0.02268(19) -0.00433(14) 0.00127(13) 0.00154(13)
Sm2 0.02246(19) 0.02434(19) 0.01955(18) 0.00090(13) -0.00158(13) 0.00201(13)
O30 0.107(14) 0.171(19) 0.168(19) 0.092(16) 0.000(13) 0.042(14)
O26 0.257(10) 0.175(9) 0.204(9) -0.004(7) -0.028(8) 0.040(8)
O24 0.225(10) 0.302(11) 0.245(10) -0.047(9) 0.004(8) -0.046(9)
O27 0.113(6) 0.227(9) 0.158(7) -0.051(7) -0.025(6) -0.016(7)
O23 0.125(8) 0.210(12) 0.119(8) -0.013(7) 0.033(6) -0.070(8)
O28 0.076(12) 0.166(19) 0.22(2) 0.063(17) -0.026(13) 0.028(13)
O25 0.164(10) 0.163(10) 0.186(11) 0.022(9) 0.040(9) 0.034(9)
O29 0.102(6) 0.069(5) 0.133(7) 0.014(5) 0.024(5) 0.028(5)

loop_
_atom_type_symbol
_atom_type_description
_atom_type_scat_dispersion_real
_atom_type_scat_dispersion_imag
_atom_type_scat_source
C C 0.0033 0.0016 'International Tables Vol C Tables 4.2.6.8 and 6.1.1.4'
H H 0.0000 0.0000 'International Tables Vol C Tables 4.2.6.8 and 6.1.1.4'
Co Co 0.3494 0.9721 'International Tables Vol C Tables 4.2.6.8 and 6.1.1.4'
N N 0.0061 0.0033 'International Tables Vol C Tables 4.2.6.8 and 6.1.1.4'
O O 0.0106 0.0060 'International Tables Vol C Tables 4.2.6.8 and 6.1.1.4'
Sm Sm -0.1638 3.4418 'International Tables Vol C Tables 4.2.6.8 and 6.1.1.4'

loop_
_geom_angle_atom_site_label_1
_geom_angle_atom_site_label_2
_geom_angle_atom_site_label_3
_geom_angle
_geom_angle_site_symmetry_1
_geom_angle_site_symmetry_3
O1 C1 C2 117.8(6) . .
O2 C1 C2 116.2(6) . .
O2 C1 O1 126.0(6) . .
C3 C2 C1 119.2(6) . .
C3 C2 C6 117.8(6) . .
C6 C2 C1 122.9(5) . .
C2 C3 C4 120.6(6) . .
C5 C4 C3 118.3(6) . .
N6 C5 C4 122.8(6) . .
C2 C6 C7 125.0(5) . .
N6 C6 C2 121.7(5) . .
N6 C6 C7 113.0(5) . .
C11 C7 C6 126.0(5) . .
N5 C7 C6 112.2(5) . .
N5 C7 C11 121.8(6) . .
N5 C8 C9 123.7(7) . .
C8 C9 C10 117.4(7) . .
C11 C10 C9 120.3(6) . .
C7 C11 C12 123.3(5) . .
C10 C11 C7 117.7(6) . .
C10 C11 C12 118.8(6) . .
O3 C12 C11 116.9(5) . .
O4 C12 C11 116.8(5) . .
O4 C12 O3 126.2(6) . .
C14 C13 Sm2 173.8(4) . .
O16 C13 C14 118.8(6) . .
O16 C13 O17 121.4(6) . .
O16 C13 Sm2 64.2(4) . .
O17 C13 C14 119.7(6) . .
O17 C13 Sm2 57.2(3) . .
C15 C14 C13 119.1(6) . .
C18 C14 C13 123.3(6) . .
C18 C14 C15 117.3(6) . .
C16 C15 C14 120.2(6) . .
C15 C16 C17 119.2(6) . .
N7 C17 C16 122.2(7) . .
C14 C18 C19 125.1(6) . .
N7 C18 C14 121.7(6) . .
N7 C18 C19 113.1(5) . .
C23 C19 C18 124.3(6) . .
N8 C19 C18 114.5(6) . .
N8 C19 C23 121.1(6) . .
N8 C20 C21 122.2(6) . .
C22 C21 C20 118.6(7) . .
C21 C22 C23 121.2(7) . .
C19 C23 C24 123.0(6) . .
C22 C23 C19 117.4(6) . .
C22 C23 C24 119.2(6) . .
C23 C24 Sm1 166.6(5) . .
O10 C24 C23 120.9(6) . .
O10 C24 O11 123.4(7) . .
O10 C24 Sm1 70.8(4) . .
O11 C24 C23 115.7(6) . .
O11 C24 Sm1 52.8(3) . .
C26 C25 Sm2 171.6(6) . 1_556
O19 C25 C26 121.0(8) . .
O19 C25 Sm2 67.4(5) . 1_556
O20 C25 C26 116.5(8) . .
O20 C25 O19 122.5(8) . .
O20 C25 Sm2 55.1(4) . 1_556
C27 C26 C25 118.2(8) . .
C30 C26 C25 125.1(8) . .
C30 C26 C27 116.7(8) . .
C28 C27 C26 122.0(9) . .
C27 C28 C29 114.1(10) . .
N4 C29 C28 125.4(9) . .
C26 C30 C31 122.3(8) . .
N4 C30 C26 123.9(9) . .
N4 C30 C31 113.8(8) . .
C35 C31 C30 121.2(7) . .
C35 C31 N3 121.3(9) . .
N3 C31 C30 117.4(8) . .
C33 C32 N3 126.8(9) . .
C32 C33 C34 117.2(10) . .
C33 C34 C35 120.3(9) . .
C31 C35 C34 118.7(7) . .
C31 C35 C36 123.2(7) . .
C34 C35 C36 118.1(7) . .
C35 C36 Sm1 174.9(5) . .
O8 C36 C35 118.3(6) . .
O8 C36 Sm1 58.6(3) . .
O9 C36 C35 120.6(6) . .
O9 C36 O8 121.1(6) . .
O9 C36 Sm1 62.5(4) . .
O12 C37 C38 117.4(5) . .
O12 C37 O13 126.7(6) . .
O13 C37 C38 115.9(5) . .
C39 C38 C37 119.2(6) . .
C39 C38 C42 117.4(6) . .
C42 C38 C37 123.0(5) . .
C40 C39 C38 120.3(6) . .
C41 C40 C39 119.0(6) . .
N2 C41 C40 122.8(6) . .
C38 C42 C43 126.0(5) . .
N2 C42 C38 121.5(5) . .
N2 C42 C43 112.4(5) . .
C47 C43 C42 124.8(5) . .
N1 C43 C42 113.2(5) . .
N1 C43 C47 122.0(6) . .
N1 C44 C45 123.5(6) . .
C44 C45 C46 118.3(6) . .
C45 C46 C47 120.6(6) . .
C43 C47 C46 117.4(6) . .
C43 C47 C48 124.2(5) . .
C46 C47 C48 118.4(6) . .
O21 C48 C47 116.7(6) . .
O22 C48 C47 116.4(6) . .
O22 C48 O21 126.9(6) . .
C43 N1 Co1 114.3(4) . 6_544
C44 N1 C43 118.2(5) . .
C44 N1 Co1 122.8(4) . 6_544
C41 N2 C42 118.4(5) . .
C41 N2 Co1 123.4(4) . 6_544
C42 N2 Co1 110.8(4) . 6_544
C32 N3 C31 115.7(8) . .
C29 N4 C30 117.1(9) . .
C7 N5 Co1 110.3(4) . 9_665
C8 N5 C7 118.6(6) . .
C8 N5 Co1 123.0(5) . 9_665
C5 N6 C6 118.8(5) . .
C5 N6 Co1 121.8(4) . 9_665
C6 N6 Co1 114.1(4) . 9_665
C17 N7 C18 118.9(6) . .
C17 N7 Co1 124.5(5) . .
C18 N7 Co1 110.8(4) . .
C19 N8 Co1 110.8(4) . .
C20 N8 C19 119.3(6) . .
C20 N8 Co1 122.4(4) . .
C12 O3 Sm2 159.8(4) . 1_556
C12 O4 Sm1 148.8(4) . .
C36 O8 Sm1 95.8(4) . .
C36 O9 Sm1 92.1(4) . .
C24 O10 Sm1 84.8(4) . .
C24 O11 Sm1 102.3(4) . .
C37 O12 Sm1 165.1(4) . .
C37 O13 Sm2 143.2(4) . .
C13 O16 Sm2 91.4(4) . .
C13 O17 Sm2 98.3(4) . .
C25 O19 Sm2 87.5(5) . 1_556
C25 O20 Sm2 100.9(5) . 1_556
N1 Co1 N2 77.31(19) 4_565 4_565
N1 Co1 N5 100.5(2) 4_565 9_665
N1 Co1 N7 174.7(2) 4_565 .
N1 Co1 N8 97.4(2) 4_565 .
N2 Co1 N7 99.40(19) 4_565 .
N5 Co1 N2 177.6(2) 9_665 4_565
N5 Co1 N7 82.8(2) 9_665 .
N6 Co1 N1 85.2(2) 9_665 4_565
N6 Co1 N2 101.11(19) 9_665 4_565
N6 Co1 N5 77.53(19) 9_665 9_665
N6 Co1 N7 99.6(2) 9_665 .
N6 Co1 N8 175.4(2) 9_665 .
N8 Co1 N2 83.2(2) . 4_565
N8 Co1 N5 98.2(2) . 9_665
N8 Co1 N7 77.9(2) . .
C36 Sm1 C24 114.19(19) . .
O4 Sm1 C24 107.94(18) . .
O4 Sm1 C36 108.49(17) . .
O4 Sm1 O5 78.61(15) . .
O4 Sm1 O6 74.29(17) . .
O4 Sm1 O7 78.68(16) . .
O4 Sm1 O8 84.55(16) . .
O4 Sm1 O9 131.06(15) . .
O4 Sm1 O10 84.54(15) . .
O4 Sm1 O11 132.19(16) . .
O5 Sm1 C24 80.87(17) . .
O5 Sm1 C36 158.88(17) . .
O5 Sm1 O6 127.97(18) . .
O5 Sm1 O8 145.76(16) . .
O5 Sm1 O9 149.66(15) . .
O5 Sm1 O10 68.71(15) . .
O6 Sm1 C24 66.92(19) . .
O6 Sm1 C36 72.97(19) . .
O6 Sm1 O9 74.45(18) . .
O6 Sm1 O10 65.23(18) . .
O7 Sm1 C24 155.58(17) . .
O7 Sm1 C36 84.40(18) . .
O7 Sm1 O5 77.44(16) . .
O7 Sm1 O6 136.52(18) . .
O7 Sm1 O8 70.10(18) . .
O7 Sm1 O9 100.02(17) . .
O7 Sm1 O10 144.56(16) . .
O8 Sm1 C24 133.00(18) . .
O8 Sm1 C36 25.65(17) . .
O8 Sm1 O6 74.0(2) . .
O8 Sm1 O9 50.96(15) . .
O8 Sm1 O10 139.19(18) . .
O9 Sm1 C24 93.02(18) . .
O9 Sm1 C36 25.32(16) . .
O9 Sm1 O10 114.42(16) . .
O10 Sm1 C24 24.42(16) . .
O10 Sm1 C36 130.76(17) . .
O11 Sm1 C24 24.88(18) . .
O11 Sm1 C36 96.50(18) . .
O11 Sm1 O5 92.50(16) . .
O11 Sm1 O6 75.18(18) . .
O11 Sm1 O7 145.47(16) . .
O11 Sm1 O8 120.51(17) . .
O11 Sm1 O9 72.33(16) . .
O11 Sm1 O10 49.24(15) . .
O12 Sm1 C24 91.85(18) . .
O12 Sm1 C36 87.97(17) . .
O12 Sm1 O4 144.99(15) . .
O12 Sm1 O5 76.37(15) . .
O12 Sm1 O6 140.72(17) . .
O12 Sm1 O7 72.29(16) . .
O12 Sm1 O8 103.04(18) . .
O12 Sm1 O9 74.14(16) . .
O12 Sm1 O10 108.29(16) . .
O12 Sm1 O11 73.25(16) . .
C25 Sm2 C13 114.4(2) 1_554 .
O3 Sm2 C13 87.18(17) 1_554 .
O3 Sm2 C25 87.9(2) 1_554 1_554
O3 Sm2 O13 141.15(15) 1_554 .
O3 Sm2 O14 72.10(15) 1_554 .
O3 Sm2 O15 77.39(15) 1_554 .
O3 Sm2 O16 75.34(16) 1_554 .
O3 Sm2 O17 100.27(16) 1_554 .
O3 Sm2 O18 144.89(16) 1_554 .
O3 Sm2 O19 106.69(16) 1_554 1_554
O3 Sm2 O20 70.91(16) 1_554 1_554
O13 Sm2 C13 110.95(17) . .
O13 Sm2 C25 112.7(2) . 1_554
O13 Sm2 O14 75.59(15) . .
O13 Sm2 O15 74.70(15) . .
O13 Sm2 O16 132.61(15) . .
O13 Sm2 O17 88.10(15) . .
O13 Sm2 O18 73.95(16) . .
O13 Sm2 O19 87.76(17) . 1_554
O13 Sm2 O20 136.23(17) . 1_554
O14 Sm2 C13 84.87(16) . .
O14 Sm2 C25 151.89(18) . 1_554
O14 Sm2 O15 76.79(16) . .
O14 Sm2 O16 101.15(16) . .
O14 Sm2 O17 69.82(16) . .
O14 Sm2 O19 144.72(17) . 1_554
O14 Sm2 O20 142.91(16) . 1_554
O15 Sm2 C13 158.90(16) . .
O15 Sm2 C25 79.70(19) . 1_554
O15 Sm2 O16 151.83(15) . .
O15 Sm2 O17 145.37(16) . .
O15 Sm2 O19 68.82(17) . 1_554
O16 Sm2 C13 24.39(15) . .
O16 Sm2 C25 92.35(19) . 1_554
O16 Sm2 O19 112.79(17) . 1_554
O17 Sm2 C13 24.48(16) . .
O17 Sm2 C25 134.93(19) . 1_554
O17 Sm2 O16 48.87(14) . .
O17 Sm2 O19 141.54(17) . 1_554
O18 Sm2 C13 75.06(16) . .
O18 Sm2 C25 72.9(2) . 1_554
O18 Sm2 O14 134.08(16) . .
O18 Sm2 O15 125.49(16) . .
O18 Sm2 O16 76.32(17) . .
O18 Sm2 O17 75.60(17) . .
O18 Sm2 O19 66.52(17) . 1_554
O18 Sm2 O20 80.95(17) . 1_554
O19 Sm2 C13 130.37(17) 1_554 .
O19 Sm2 C25 25.08(19) 1_554 1_554
O20 Sm2 C13 95.97(19) 1_554 .
O20 Sm2 C25 24.0(2) 1_554 1_554
O20 Sm2 O15 92.52(18) 1_554 .
O20 Sm2 O16 72.02(18) 1_554 .
O20 Sm2 O17 119.75(18) 1_554 .
O20 Sm2 O19 49.07(18) 1_554 1_554

loop_
_geom_bond_atom_site_label_1
_geom_bond_atom_site_label_2
_geom_bond_distance
_geom_bond_site_symmetry_2
C1 C2 1.524(9) .
C1 O1 1.246(8) .
C1 O2 1.246(8) .
C2 C3 1.373(9) .
C2 C6 1.391(8) .
C3 C4 1.378(9) .
C4 C5 1.360(9) .
C5 N6 1.339(8) .
C6 C7 1.501(8) .
C6 N6 1.347(7) .
C7 C11 1.393(8) .
C7 N5 1.343(8) .
C8 C9 1.366(10) .
C8 N5 1.332(8) .
C9 C10 1.390(9) .
C10 C11 1.386(9) .
C11 C12 1.497(8) .
C12 O3 1.252(7) .
C12 O4 1.250(7) .
C13 C14 1.516(9) .
C13 O16 1.239(8) .
C13 O17 1.256(8) .
C13 Sm2 2.999(6) .
C14 C15 1.391(9) .
C14 C18 1.389(9) .
C15 C16 1.364(9) .
C16 C17 1.365(9) .
C17 N7 1.335(8) .
C18 C19 1.475(9) .
C18 N7 1.351(8) .
C19 C23 1.404(9) .
C19 N8 1.358(8) .
C20 C21 1.383(9) .
C20 N8 1.328(8) .
C21 C22 1.358(9) .
C22 C23 1.379(9) .
C23 C24 1.512(9) .
C24 O10 1.227(8) .
C24 O11 1.273(8) .
C24 Sm1 2.957(7) .
C25 C26 1.544(11) .
C25 O19 1.242(9) .
C25 O20 1.213(9) .
C25 Sm2 2.928(8) 1_556
C26 C27 1.401(13) .
C26 C30 1.353(11) .
C27 C28 1.391(12) .
C28 C29 1.392(13) .
C29 N4 1.328(12) .
C30 C31 1.482(12) .
C30 N4 1.341(10) .
C31 C35 1.376(11) .
C31 N3 1.380(10) .
C32 C33 1.331(14) .
C32 N3 1.362(12) .
C33 C34 1.362(11) .
C34 C35 1.414(11) .
C35 C36 1.486(9) .
C36 O8 1.257(8) .
C36 O9 1.236(8) .
C36 Sm1 2.889(7) .
C37 C38 1.514(8) .
C37 O12 1.239(7) .
C37 O13 1.253(7) .
C38 C39 1.387(8) .
C38 C42 1.400(8) .
C39 C40 1.363(9) .
C40 C41 1.360(10) .
C41 N2 1.341(8) .
C42 C43 1.497(8) .
C42 N2 1.351(8) .
C43 C47 1.385(8) .
C43 N1 1.352(7) .
C44 C45 1.355(9) .
C44 N1 1.336(8) .
C45 C46 1.369(9) .
C46 C47 1.389(9) .
C47 C48 1.526(8) .
C48 O21 1.250(7) .
C48 O22 1.241(8) .
N1 Co1 2.117(5) 6_544
N2 Co1 2.169(5) 6_544
N5 Co1 2.159(5) 9_665
N6 Co1 2.106(5) 9_665
N7 Co1 2.181(5) .
N8 Co1 2.143(5) .
O3 Sm2 2.368(4) 1_556
O4 Sm1 2.385(4) .
O5 Sm1 2.465(4) .
O6 Sm1 2.485(5) .
O7 Sm1 2.422(5) .
O8 Sm1 2.477(5) .
O9 Sm1 2.565(5) .
O10 Sm1 2.804(5) .
O11 Sm1 2.411(5) .
O12 Sm1 2.365(4) .
O13 Sm2 2.380(4) .
O14 Sm2 2.441(5) .
O15 Sm2 2.462(4) .
O16 Sm2 2.702(5) .
O17 Sm2 2.548(5) .
O18 Sm2 2.427(5) .
O19 Sm2 2.706(6) 1_556
O20 Sm2 2.446(5) 1_556
Co1 N1 2.117(5) 4_565
Co1 N2 2.169(5) 4_565
Co1 N5 2.159(5) 9_665
Co1 N6 2.106(5) 9_665
Sm2 C25 2.928(8) 1_554
Sm2 O3 2.368(4) 1_554
Sm2 O19 2.706(6) 1_554
Sm2 O20 2.446(5) 1_554

loop_
_platon_squeeze_void_nr
_platon_squeeze_void_average_x
_platon_squeeze_void_average_y
_platon_squeeze_void_average_z
_platon_squeeze_void_volume
_platon_squeeze_void_count_electrons
1 0.000 0.250 0.166 426.7 10.3
2 0.000 0.750 0.832 426.7 10.5
3 0.500 0.250 0.420 426.7 10.5
4 0.500 0.750 0.572 426.7 10.3
